data_7027836
loop_
_publ_author_name
'Clegg, William'
'Johann, Thorsten R. F.'
'Marder, Todd B.'
'Norman, Nicholas C.'
'Orpen, A. Guy'
'Peakman, Torren M.'
'Quayle, Michael J.'
'Rice, Craig R.'
'Scott, Andrew J.'

_publ_section_title
;
 Platinum-catalysed 1,4-diboration of 1,3-dienes
;
_journal_issue 9
_journal_name_full 'Journal of the Chemical Society, Dalton Transactions'
_journal_page_first 1431
_journal_paper_doi 10.1039/a800108a
_journal_year 1998
_chemical_formula_sum 'C16 H16 B2 O4'
_chemical_formula_weight 293.91
_chemical_name_systematic
; 
 bis(phenylethane 1,2-diol)diboron
;
_space_group_IT_number 19
_symmetry_cell_setting orthorhombic
_symmetry_space_group_name_Hall 'P 2ac 2ab'
_symmetry_space_group_name_H-M 'P 21 21 21'
_atom_sites_solution_hydrogens geom
_atom_sites_solution_primary direct
_atom_sites_solution_secondary difmap
_audit_creation_method SHELXL
_cell_angle_alpha 90.00
_cell_angle_beta 90.00
_cell_angle_gamma 90.00
_cell_formula_units_Z 8
_cell_length_a 9.6718(12)
_cell_length_b 11.8885(12)
_cell_length_c 26.482(5)
_cell_measurement_reflns_used 174
_cell_measurement_temperature 173(2)
_cell_measurement_theta_max 50
_cell_measurement_theta_min 5
_cell_volume 3045.0(8)
_computing_cell_refinement 'SAINT (Siemens, 1995b)'
_computing_data_collection 'SMART (Siemens, 1995b)'
_computing_data_reduction 'SAINT (Siemens, 1995b)'
_computing_molecular_graphics 'SHELXTL (Siemens, 1995a)'
_computing_publication_material 'SHELXTL (Siemens, 1995a)'
_computing_structure_refinement 'SHELXTL (Siemens, 1995a)'
_computing_structure_solution 'SHELXTL (Siemens, 1995a)'
_diffrn_ambient_temperature 173(2)
_diffrn_measurement_device 'Siemens SMART Area Detector'
_diffrn_measurement_method '\w rotation with narrow frames'
_diffrn_radiation_monochromator graphite
_diffrn_radiation_source 'fine-focus sealed tube'
_diffrn_radiation_type MoK\a
_diffrn_radiation_wavelength 0.71073
_diffrn_reflns_av_R_equivalents 0.0348
_diffrn_reflns_av_sigmaI/netI 0.0515
_diffrn_reflns_limit_h_max 9
_diffrn_reflns_limit_h_min -12
_diffrn_reflns_limit_k_max 15
_diffrn_reflns_limit_k_min -14
_diffrn_reflns_limit_l_max 26
_diffrn_reflns_limit_l_min -34
_diffrn_reflns_number 19284
_diffrn_reflns_theta_max 27.46
_diffrn_reflns_theta_min 1.54
_diffrn_standards_decay_% none
_exptl_absorpt_coefficient_mu 0.089
_exptl_absorpt_correction_type none
_exptl_crystal_colour colourless
_exptl_crystal_density_diffrn 1.282
_exptl_crystal_density_meas ?
_exptl_crystal_description needle
_exptl_crystal_F_000 1232
_exptl_crystal_size_max 0.5
_exptl_crystal_size_mid 0.2
_exptl_crystal_size_min 0.1
_refine_diff_density_max 0.177
_refine_diff_density_min -0.211
_refine_diff_density_rms 0.044
_refine_ls_abs_structure_details 'Flack H D (1983), Acta Cryst. A39, 876-881'
_refine_ls_abs_structure_Flack -0.79(71)
_refine_ls_extinction_method none
_refine_ls_goodness_of_fit_all 0.915
_refine_ls_goodness_of_fit_obs 0.981
_refine_ls_hydrogen_treatment 'see text'
_refine_ls_matrix_type full
_refine_ls_number_parameters 397
_refine_ls_number_reflns 6936
_refine_ls_number_restraints 0
_refine_ls_restrained_S_all 0.915
_refine_ls_restrained_S_obs 0.981
_refine_ls_R_factor_all 0.0648
_refine_ls_R_factor_obs 0.0382
_refine_ls_shift/esd_max -0.107
_refine_ls_shift/esd_mean 0.011
_refine_ls_structure_factor_coef Fsqd
_refine_ls_weighting_details 'w=1/[\s^2^(Fo^2^)+(0.0374P)^2^+0.0000P] where P=(Max(Fo^2^,0)+2Fc^2^)/3'
_refine_ls_weighting_scheme calc
_refine_ls_wR_factor_all 0.0824
_refine_ls_wR_factor_obs 0.0736
_reflns_number_observed 4935
_reflns_number_total 6936
_reflns_observed_criterion >2sigma(I)
_cod_data_source_file a800108sup1.cif
_cod_data_source_block 2
_cod_depositor_comments
;
The following automatic conversions were performed:

'_exptl_crystal_density_meas' value 'not measured' was changed to '?'
- the value is perceived as not measured.

Automatic conversion script
Id: cif_fix_values 3008 2015-01-20 13:52:24Z robertas 

The following automatic conversions were performed:

'_refine_ls_weighting_scheme' value 'calc
w=1/[\s^2^(Fo^2^)+(0.0374P)^2^+0.0000P] where
P=(Max(Fo^2^,0)+2Fc^2^)/3' was changed to 'calc'. New tag
'_refine_ls_weighting_details' was created. The value of the new tag
was set to 'w=1/[\s^2^(Fo^2^)+(0.0374P)^2^+0.0000P] where
P=(Max(Fo^2^,0)+2Fc^2^)/3'.

Automatic conversion script
Id: cif_fix_values 3143 2015-03-26 13:38:13Z robertas 
;
_cod_original_sg_symbol_H-M 'P 2~1~ 2~1~ 2~1~'
_cod_database_code 7027836

loop_
_symmetry_equiv_pos_as_xyz
'x, y, z'
'-x+1/2, -y, z+1/2'
'-x, y+1/2, -z+1/2'
'x+1/2, -y+1/2, -z'

loop_
_atom_site_aniso_label
_atom_site_aniso_U_11
_atom_site_aniso_U_22
_atom_site_aniso_U_33
_atom_site_aniso_U_23
_atom_site_aniso_U_13
_atom_site_aniso_U_12
B1 0.0229(10) 0.0318(11) 0.0230(10) 0.0040(9) -0.0005(8) -0.0015(8)
B2 0.0249(11) 0.0336(12) 0.0230(10) 0.0048(8) -0.0023(8) -0.0010(9)
B3 0.0298(11) 0.0376(12) 0.0192(10) -0.0062(9) -0.0009(9) 0.0000(9)
B4 0.0266(11) 0.0345(12) 0.0230(10) -0.0048(9) 0.0001(9) -0.0001(9)
O11 0.0230(6) 0.0325(7) 0.0435(7) -0.0076(6) 0.0075(5) -0.0064(5)
O12 0.0258(6) 0.0346(7) 0.0358(7) -0.0067(6) 0.0114(5) -0.0059(5)
O21 0.0301(7) 0.0303(6) 0.0354(7) -0.0033(6) 0.0093(6) -0.0034(5)
O22 0.0259(7) 0.0470(8) 0.0330(7) -0.0137(6) 0.0077(6) -0.0077(6)
O31 0.0411(8) 0.0358(7) 0.0396(8) 0.0002(6) 0.0160(6) 0.0069(6)
O32 0.0285(7) 0.0464(8) 0.0300(7) 0.0094(6) 0.0060(6) 0.0042(6)
O41 0.0239(6) 0.0381(7) 0.0352(7) 0.0038(6) 0.0110(5) 0.0055(5)
O42 0.0244(7) 0.0381(7) 0.0346(7) 0.0049(6) 0.0043(5) 0.0040(5)
C11 0.0228(9) 0.0291(9) 0.0347(10) -0.0024(8) 0.0054(8) -0.0004(7)
C12 0.0204(8) 0.0273(9) 0.0291(9) 0.0020(8) 0.0029(7) 0.0009(7)
C13 0.0183(8) 0.0233(9) 0.0263(9) 0.0049(7) 0.0040(7) -0.0014(7)
C14 0.0253(9) 0.0280(9) 0.0346(10) 0.0031(8) 0.0011(8) 0.0051(8)
C15 0.0379(11) 0.0291(10) 0.0376(11) -0.0049(9) 0.0075(9) -0.0019(8)
C16 0.0352(11) 0.0455(11) 0.0290(10) -0.0020(9) -0.0007(8) -0.0104(9)
C17 0.0267(10) 0.0480(12) 0.0346(10) 0.0061(9) -0.0053(8) 0.0039(9)
C18 0.0246(9) 0.0318(10) 0.0343(10) 0.0017(8) 0.0032(8) 0.0068(8)
C21 0.0368(10) 0.0324(10) 0.0332(10) -0.0026(8) 0.0086(9) 0.0004(8)
C22 0.0244(9) 0.0400(11) 0.0273(9) -0.0037(8) 0.0011(7) 0.0055(8)
C23 0.0245(9) 0.0325(10) 0.0273(10) -0.0039(8) 0.0010(8) -0.0022(8)
C24 0.0249(10) 0.0678(14) 0.0356(11) 0.0039(11) 0.0022(8) 0.0088(10)
C25 0.0272(11) 0.094(2) 0.0388(12) 0.0078(12) 0.0075(10) 0.0004(11)
C26 0.0430(12) 0.0617(14) 0.0283(10) 0.0079(10) 0.0011(9) -0.0178(10)
C27 0.0431(12) 0.0393(12) 0.0388(11) 0.0085(10) -0.0054(9) -0.0006(9)
C28 0.0305(10) 0.0420(11) 0.0354(10) 0.0013(9) 0.0010(8) 0.0056(9)
C31 0.0476(12) 0.0357(11) 0.0362(10) 0.0019(9) 0.0165(10) 0.0019(9)
C32 0.0310(10) 0.0392(11) 0.0279(10) 0.0024(8) 0.0017(8) -0.0053(8)
C33 0.0196(9) 0.0423(11) 0.0253(9) 0.0041(8) 0.0006(7) -0.0016(8)
C34 0.0295(10) 0.0417(11) 0.0316(10) 0.0060(9) 0.0025(8) 0.0005(8)
C35 0.0371(12) 0.0448(12) 0.0412(12) -0.0006(10) 0.0043(10) 0.0083(9)
C36 0.0357(11) 0.0637(14) 0.0311(11) 0.0018(11) 0.0085(9) 0.0105(10)
C37 0.0349(11) 0.0572(14) 0.0329(11) 0.0134(10) 0.0067(9) 0.0041(10)
C38 0.0281(10) 0.0386(10) 0.0357(10) 0.0067(9) 0.0033(8) 0.0017(8)
C41 0.0226(9) 0.0279(10) 0.0318(9) -0.0050(8) 0.0047(7) -0.0018(7)
C42 0.0215(9) 0.0319(10) 0.0325(10) 0.0003(8) 0.0036(8) -0.0004(7)
C43 0.0195(8) 0.0241(9) 0.0304(9) -0.0061(8) 0.0036(7) 0.0024(7)
C45 0.0266(10) 0.0483(12) 0.0414(12) -0.0063(10) -0.0051(9) -0.0024(9)
C46 0.0376(11) 0.0497(13) 0.0383(11) 0.0073(10) -0.0047(9) 0.0108(10)
C46 0.0236(9) 0.0296(10) 0.0382(10) -0.0039(8) 0.0032(8) -0.0032(8)
C47 0.0395(12) 0.0321(11) 0.0513(13) 0.0105(9) 0.0043(10) -0.0018(9)
C48 0.0256(9) 0.0281(10) 0.0466(12) -0.0019(9) 0.0004(8) -0.0033(8)

loop_
_atom_site_label
_atom_site_type_symbol
_atom_site_fract_x
_atom_site_fract_y
_atom_site_fract_z
_atom_site_U_iso_or_equiv
_atom_site_thermal_displace_type
_atom_site_occupancy
_atom_site_calc_flag
_atom_site_refinement_flags
B1 B 0.6223(2) 0.7306(2) 0.06606(7) 0.0259(4) Uani 1 d .
B2 B 0.5275(2) 0.8198(2) 0.10202(7) 0.0272(5) Uani 1 d .
B3 B 0.4697(2) 0.8039(2) 0.39946(7) 0.0289(5) Uani 1 d .
B4 B 0.3833(2) 0.7160(2) 0.43869(7) 0.0280(4) Uani 1 d .
O11 O 0.75225(11) 0.75356(9) 0.04828(5) 0.0330(3) Uani 1 d .
O12 O 0.57395(12) 0.62857(10) 0.05122(4) 0.0321(3) Uani 1 d .
O21 O 0.57168(12) 0.92132(9) 0.11956(4) 0.0319(3) Uani 1 d .
O22 O 0.39559(12) 0.79392(11) 0.11663(4) 0.0353(3) Uani 1 d .
O31 O 0.41974(13) 0.90508(10) 0.38389(5) 0.0388(3) Uani 1 d .
O32 O 0.59835(12) 0.78031(11) 0.38031(4) 0.0350(3) Uani 1 d .
O41 O 0.44215(11) 0.62351(10) 0.46045(4) 0.0324(3) Uani 1 d .
O42 O 0.24811(11) 0.73161(10) 0.45263(4) 0.0324(3) Uani 1 d .
C11 C 0.7935(2) 0.66187(14) 0.01594(7) 0.0289(4) Uani 1 d .
H11A H 0.8852(2) 0.63259(14) 0.02604(7) 0.035 Uiso 1 calc R
H11B H 0.7981(2) 0.68673(14) -0.01970(7) 0.035 Uiso 1 calc R
C12 C 0.6814(2) 0.57111(14) 0.02276(6) 0.0256(4) Uani 1 d .
H12A H 0.7196(2) 0.50822(14) 0.04361(6) 0.031 Uiso 1 calc R
C13 C 0.6242(2) 0.52424(13) -0.02554(6) 0.0227(4) Uani 1 d .
C14 C 0.6786(2) 0.42589(14) -0.04590(7) 0.0293(4) Uani 1 d .
H14A H 0.7532(2) 0.38907(14) -0.02941(7) 0.035 Uiso 1 calc R
C15 C 0.6247(2) 0.3811(2) -0.09014(7) 0.0349(4) Uani 1 d .
H15A H 0.6617(2) 0.3134(2) -0.10358(7) 0.042 Uiso 1 calc R
C16 C 0.5174(2) 0.4348(2) -0.11465(7) 0.0366(4) Uani 1 d .
H16A H 0.4807(2) 0.4043(2) -0.14497(7) 0.044 Uiso 1 calc R
C17 C 0.4632(2) 0.5334(2) -0.09491(7) 0.0364(4) Uani 1 d .
H17A H 0.3893(2) 0.5705(2) -0.11171(7) 0.044 Uiso 1 calc R
C18 C 0.5165(2) 0.57770(15) -0.05091(6) 0.0303(4) Uani 1 d .
H18A H 0.4792(2) 0.64555(15) -0.03771(6) 0.036 Uiso 1 calc R
C21 C 0.4612(2) 0.97159(15) 0.14860(7) 0.0341(4) Uani 1 d .
H21A H 0.4317(2) 1.04361(15) 0.13324(7) 0.041 Uiso 1 calc R
H21B H 0.4915(2) 0.98601(15) 0.18372(7) 0.041 Uiso 1 calc R
C22 C 0.3416(2) 0.88486(15) 0.14757(6) 0.0306(4) Uani 1 d .
H22A H 0.2594(2) 0.91892(15) 0.13049(6) 0.037 Uiso 1 calc R
C23 C 0.2994(2) 0.84054(15) 0.19833(6) 0.0281(4) Uani 1 d .
C24 C 0.1703(2) 0.8649(2) 0.21840(7) 0.0428(5) Uani 1 d .
H24A H 0.1073(2) 0.9091(2) 0.19937(7) 0.051 Uiso 1 calc R
C25 C 0.1317(2) 0.8261(2) 0.26548(8) 0.0534(6) Uani 1 d .
H25A H 0.0432(2) 0.8443(2) 0.27869(8) 0.064 Uiso 1 calc R
C26 C 0.2218(2) 0.7609(2) 0.29336(7) 0.0443(5) Uani 1 d .
H26A H 0.1957(2) 0.7340(2) 0.32576(7) 0.053 Uiso 1 calc R
C27 C 0.3502(2) 0.7352(2) 0.27375(7) 0.0404(5) Uani 1 d .
H27A H 0.4125(2) 0.6900(2) 0.29268(7) 0.048 Uiso 1 calc R
C28 C 0.3885(2) 0.7746(2) 0.22688(7) 0.0360(4) Uani 1 d .
H28A H 0.4773(2) 0.7565(2) 0.21389(7) 0.043 Uiso 1 calc R
C31 C 0.5191(2) 0.9551(2) 0.34983(7) 0.0399(5) Uani 1 d .
H31A H 0.5440(2) 1.0319(2) 0.36106(7) 0.048 Uiso 1 calc R
H31B H 0.4812(2) 0.9593(2) 0.31514(7) 0.048 Uiso 1 calc R
C32 C 0.6463(2) 0.8765(2) 0.35169(7) 0.0327(4) Uani 1 d .
H32A H 0.7219(2) 0.9146(2) 0.37098(7) 0.039 Uiso 1 calc R
C33 C 0.7009(2) 0.8424(2) 0.30065(6) 0.0290(4) Uani 1 d .
C34 C 0.7221(2) 0.7311(2) 0.28746(7) 0.0343(4) Uani 1 d .
H34A H 0.7038(2) 0.6732(2) 0.31126(7) 0.041 Uiso 1 calc R
C35 C 0.7704(2) 0.7035(2) 0.23948(7) 0.0410(5) Uani 1 d .
H35A H 0.7850(2) 0.6269(2) 0.23082(7) 0.049 Uiso 1 calc R
C36 C 0.7971(2) 0.7862(2) 0.20457(7) 0.0435(5) Uani 1 d .
H36A H 0.8286(2) 0.7669(2) 0.17171(7) 0.052 Uiso 1 calc R
C37 C 0.7776(2) 0.8979(2) 0.21769(7) 0.0417(5) Uani 1 d .
H37A H 0.7961(2) 0.9555(2) 0.19378(7) 0.050 Uiso 1 calc R
C38 C 0.7312(2) 0.9257(2) 0.26560(7) 0.0341(4) Uani 1 d .
H38A H 0.7201(2) 1.0026(2) 0.27455(7) 0.041 Uiso 1 calc R
C41 C 0.3349(2) 0.56241(14) 0.48778(6) 0.0274(4) Uani 1 d .
H41A H 0.3035(2) 0.49691(14) 0.46705(6) 0.033 Uiso 1 calc R
C42 C 0.2170(2) 0.64966(14) 0.49126(7) 0.0287(4) Uani 1 d .
H42A H 0.1263(2) 0.61376(14) 0.48489(7) 0.034 Uiso 1 calc R
H42B H 0.2152(2) 0.68533(14) 0.52503(7) 0.034 Uiso 1 calc R
C43 C 0.3861(2) 0.52107(14) 0.53802(6) 0.0247(4) Uani 1 d .
C45 C 0.5364(2) 0.5372(2) 0.61004(7) 0.0388(5) Uani 1 d .
H45A H 0.6094(2) 0.5749(2) 0.62714(7) 0.047 Uiso 1 calc R
C46 C 0.4753(2) 0.4433(2) 0.63169(7) 0.0419(5) Uani 1 d .
H46A H 0.5059(2) 0.4168(2) 0.66364(7) 0.050 Uiso 1 calc R
C46 C 0.4918(2) 0.57612(15) 0.56384(7) 0.0305(4) Uani 1 d .
H46B H 0.5333(2) 0.64105(15) 0.54947(7) 0.037 Uiso 1 calc R
C47 C 0.3698(2) 0.3884(2) 0.60658(8) 0.0410(5) Uani 1 d .
H47A H 0.3276(2) 0.3242(2) 0.62131(8) 0.049 Uiso 1 calc R
C48 C 0.3255(2) 0.42703(15) 0.55987(7) 0.0334(4) Uani 1 d .
H48A H 0.2531(2) 0.38886(15) 0.54271(7) 0.040 Uiso 1 calc R

loop_
_atom_type_symbol
_atom_type_description
_atom_type_scat_dispersion_real
_atom_type_scat_dispersion_imag
_atom_type_scat_source
C C 0.0033 0.0016 'International Tables Vol C Tables 4.2.6.8 and 6.1.1.4'
H H 0.0000 0.0000 'International Tables Vol C Tables 4.2.6.8 and 6.1.1.4'
B B 0.0013 0.0007 'International Tables Vol C Tables 4.2.6.8 and 6.1.1.4'
O O 0.0106 0.0060 'International Tables Vol C Tables 4.2.6.8 and 6.1.1.4'

loop_
_geom_angle_atom_site_label_1
_geom_angle_atom_site_label_2
_geom_angle_atom_site_label_3
_geom_angle
O12 B1 O11 113.3(2)
O12 B1 B2 122.4(2)
O11 B1 B2 124.4(2)
O21 B2 O22 113.3(2)
O21 B2 B1 125.2(2)
O22 B2 B1 121.5(2)
O31 B3 O32 113.0(2)
O31 B3 B4 123.8(2)
O32 B3 B4 123.2(2)
O41 B4 O42 113.1(2)
O41 B4 B3 123.4(2)
O42 B4 B3 123.5(2)
B1 O11 C11 107.87(13)
B1 O12 C12 108.86(13)
B2 O21 C21 108.42(14)
B2 O22 C22 109.09(14)
B3 O31 C31 108.50(14)
B3 O32 C32 108.80(14)
B4 O41 C41 108.29(13)
B4 O42 C42 107.32(13)
O11 C11 C12 105.37(12)
O12 C12 C13 110.66(12)
O12 C12 C11 103.58(12)
C13 C12 C11 114.80(14)
C14 C13 C18 118.7(2)
C14 C13 C12 120.20(15)
C18 C13 C12 121.1(2)
C15 C14 C13 120.5(2)
C16 C15 C14 120.1(2)
C15 C16 C17 119.9(2)
C18 C17 C16 120.0(2)
C17 C18 C13 120.9(2)
O21 C21 C22 105.51(13)
O22 C22 C23 109.97(14)
O22 C22 C21 103.66(13)
C23 C22 C21 114.88(15)
C24 C23 C28 117.9(2)
C24 C23 C22 120.9(2)
C28 C23 C22 121.2(2)
C25 C24 C23 121.3(2)
C26 C25 C24 120.0(2)
C25 C26 C27 119.4(2)
C28 C27 C26 120.4(2)
C27 C28 C23 121.0(2)
O31 C31 C32 105.08(14)
O32 C32 C33 111.66(15)
O32 C32 C31 103.83(13)
C33 C32 C31 114.4(2)
C34 C33 C38 118.8(2)
C34 C33 C32 122.4(2)
C38 C33 C32 118.8(2)
C33 C34 C35 120.3(2)
C36 C35 C34 120.5(2)
C35 C36 C37 119.5(2)
C36 C37 C38 120.2(2)
C37 C38 C33 120.7(2)
O41 C41 C43 111.59(13)
O41 C41 C42 102.72(12)
C43 C41 C42 114.22(13)
O42 C42 C41 104.89(12)
C48 C43 C46 118.9(2)
C48 C43 C41 119.53(15)
C46 C43 C41 121.5(2)
C46 C45 C46 120.2(2)
C47 C46 C45 119.7(2)
C45 C46 C43 120.6(2)
C46 C47 C48 120.1(2)
C47 C48 C43 120.5(2)

loop_
_geom_bond_atom_site_label_1
_geom_bond_atom_site_label_2
_geom_bond_distance
B1 O12 1.358(2)
B1 O11 1.370(2)
B1 B2 1.695(3)
B2 O21 1.362(2)
B2 O22 1.368(2)
B3 O31 1.360(2)
B3 O32 1.373(2)
B3 B4 1.694(3)
B4 O41 1.366(2)
B4 O42 1.371(2)
O11 C11 1.443(2)
O12 C12 1.454(2)
O21 C21 1.446(2)
O22 C22 1.454(2)
O31 C31 1.446(2)
O32 C32 1.448(2)
O41 C41 1.458(2)
O42 C42 1.444(2)
C11 C12 1.540(2)
C12 C13 1.501(2)
C13 C14 1.391(2)
C13 C18 1.393(2)
C14 C15 1.389(2)
C15 C16 1.381(2)
C16 C17 1.386(2)
C17 C18 1.379(2)
C21 C22 1.550(2)
C22 C23 1.500(2)
C23 C24 1.388(2)
C23 C28 1.388(2)
C24 C25 1.381(3)
C25 C26 1.380(3)
C26 C27 1.380(3)
C27 C28 1.378(2)
C31 C32 1.546(2)
C32 C33 1.507(2)
C33 C34 1.384(2)
C33 C38 1.389(2)
C34 C35 1.393(2)
C35 C36 1.374(3)
C36 C37 1.385(3)
C37 C38 1.386(3)
C41 C43 1.503(2)
C41 C42 1.544(2)
C43 C48 1.389(2)
C43 C46 1.393(2)
C45 C46 1.377(2)
C45 C46 1.388(3)
C46 C47 1.382(3)
C47 C48 1.387(3)

loop_
_geom_torsion_atom_site_label_1
_geom_torsion_atom_site_label_2
_geom_torsion_atom_site_label_3
_geom_torsion_atom_site_label_4
_geom_torsion
O22 B2 B1 O12 -1.8(3)
O22 B2 B1 O11 176.9(2)
O21 B2 B1 O11 -3.7(3)
O21 B2 B1 O12 177.6(2)
O41 B4 B3 O31 -169.3(2)
O41 B4 B3 O32 10.3(3)
O42 B4 B3 O32 -171.1(2)
O42 B4 B3 O31 9.3(3)
O41 C41 C42 O42 18.9(2)
O31 C31 C32 O32 8.8(2)
O21 C21 C22 O22 -1.3(2)
O12 C12 C11 O11 10.2(2)
